data_7050216
loop_
_publ_author_name
'Katharina Reichenb\"acher'
'Heike I. S\"uss'
'Helen Stoeckli-Evans'
'Silvia Bracco'
'Piero Sozzani'
'Edwin Weber'
'J\"urg Hulliger'

_publ_section_title
;
 Modification of channel structures by fluorination
;
_journal_issue 3
_journal_name_full 'New J. Chem.'
_journal_page_first 393
_journal_page_last 397
_journal_paper_doi 10.1039/b311028a
_journal_volume 28
_journal_year 2004
_chemical_formula_sum 'C25 H5 F15 N3 O3'
_chemical_formula_weight 680.32
_chemical_name_systematic
;
?
;
_space_group_IT_number 2
_symmetry_cell_setting triclinic
_symmetry_space_group_name_Hall '-P 1'
_symmetry_space_group_name_H-M 'P -1'
_atom_sites_solution_hydrogens geom
_atom_sites_solution_primary direct
_atom_sites_solution_secondary difmap
_audit_creation_method SHELXL-97
_cell_angle_alpha 111.055(10)
_cell_angle_beta 91.871(10)
_cell_angle_gamma 95.776(10)
_cell_formula_units_Z 2
_cell_length_a 5.9555(5)
_cell_length_b 13.5912(12)
_cell_length_c 16.1207(14)
_cell_measurement_reflns_used 6606
_cell_measurement_temperature 153(2)
_cell_measurement_theta_max 25.90
_cell_measurement_theta_min 2.46
_cell_volume 1208.2(2)
_computing_cell_refinement 'CELL (Stoe IPDS Software, 2000)'
_computing_data_collection 'EXPOSE (Stoe IPDS Software, 2000)'
_computing_data_reduction 'INTEGRATE (Stoe IPDS Software, 2000)'
_computing_molecular_graphics 'PLATON99 (Spek, 1990)'
_computing_publication_material 'SHELXL-97 (Sheldrick, 1997)'
_computing_structure_refinement 'SHELXL-97 (Sheldrick, 1997)'
_computing_structure_solution 'SHELXS-97 (Sheldrick, 1990)'
_diffrn_ambient_temperature 153(2)
_diffrn_detector_area_resol_mean 0.81\%A
_diffrn_measured_fraction_theta_full 0.933
_diffrn_measured_fraction_theta_max 0.933
_diffrn_measurement_device_type 'STOE IPDS'
_diffrn_measurement_method 'phi oscillation'
_diffrn_radiation_monochromator graphite
_diffrn_radiation_source 'fine-focus sealed tube'
_diffrn_radiation_type MoK\a
_diffrn_radiation_wavelength 0.71073
_diffrn_reflns_av_R_equivalents 0.0558
_diffrn_reflns_av_sigmaI/netI 0.0752
_diffrn_reflns_limit_h_max 7
_diffrn_reflns_limit_h_min -7
_diffrn_reflns_limit_k_max 16
_diffrn_reflns_limit_k_min -16
_diffrn_reflns_limit_l_max 19
_diffrn_reflns_limit_l_min -19
_diffrn_reflns_number 9569
_diffrn_reflns_theta_full 25.90
_diffrn_reflns_theta_max 25.90
_diffrn_reflns_theta_min 2.46
_diffrn_standards_decay_% 0
_diffrn_standards_interval_time 0
_diffrn_standards_number 0
_exptl_absorpt_coefficient_mu 0.202
_exptl_absorpt_correction_type none
_exptl_crystal_colour colourless
_exptl_crystal_density_diffrn 1.870
_exptl_crystal_density_meas ?
_exptl_crystal_density_method 'not measured'
_exptl_crystal_description rod
_exptl_crystal_F_000 670
_exptl_crystal_size_max 0.30
_exptl_crystal_size_mid 0.20
_exptl_crystal_size_min 0.10
_refine_diff_density_max 0.413
_refine_diff_density_min -0.268
_refine_diff_density_rms 0.053
_refine_ls_extinction_coef 0.0110(16)
_refine_ls_extinction_expression Fc^*^=kFc[1+0.001xFc^2^\l^3^/sin(2\q)]^-1/4^
_refine_ls_extinction_method SHELXL
_refine_ls_goodness_of_fit_ref 0.845
_refine_ls_hydrogen_treatment mixed
_refine_ls_matrix_type full
_refine_ls_number_parameters 416
_refine_ls_number_reflns 4379
_refine_ls_number_restraints 0
_refine_ls_restrained_S_all 0.845
_refine_ls_R_factor_all 0.0665
_refine_ls_R_factor_gt 0.0382
_refine_ls_shift/su_max 0.001
_refine_ls_shift/su_mean 0.000
_refine_ls_structure_factor_coef Fsqd
_refine_ls_weighting_details 'calc w=1/[\s^2^(Fo^2^)+(0.0537P)^2^] where P=(Fo^2^+2Fc^2^)/3'
_refine_ls_weighting_scheme calc
_refine_ls_wR_factor_gt 0.0904
_refine_ls_wR_factor_ref 0.0980
_reflns_number_gt 2736
_reflns_number_total 4379
_reflns_threshold_expression I>2sigma(I)
_cod_data_source_file b311028a.txt
_cod_data_source_block tris5f3n
_cod_depositor_comments
;
The following automatic conversions were performed:

'_exptl_crystal_density_meas' value 'none' was changed to '?' - the
value is perceived as not measured.

Automatic conversion script
Id: cif_fix_values 3008 2015-01-20 13:52:24Z robertas 
;
_cod_original_cell_volume 1208.22(18)
_cod_database_code 7050216

loop_
_symmetry_equiv_pos_as_xyz
'x, y, z'
'-x, -y, -z'

loop_
_atom_site_label
_atom_site_type_symbol
_atom_site_fract_x
_atom_site_fract_y
_atom_site_fract_z
_atom_site_U_iso_or_equiv
_atom_site_adp_type
_atom_site_occupancy
_atom_site_symmetry_multiplicity
_atom_site_calc_flag
_atom_site_refinement_flags
_atom_site_disorder_assembly
_atom_site_disorder_group
F1 F -0.2853(3) 0.21039(12) 0.11973(10) 0.0458(4) Uani 1 1 d . . .
F2 F -0.4249(3) 0.24545(13) -0.02843(10) 0.0480(4) Uani 1 1 d . . .
F3 F -0.1432(3) 0.36170(14) -0.09623(9) 0.0532(5) Uani 1 1 d . . .
F4 F 0.2836(3) 0.43561(13) -0.02168(11) 0.0558(5) Uani 1 1 d . . .
F5 F 0.4285(3) 0.39392(13) 0.12389(11) 0.0509(5) Uani 1 1 d . . .
F6 F -0.3563(3) 0.51464(11) 0.32653(9) 0.0394(4) Uani 1 1 d . . .
F7 F -0.5362(3) 0.60550(13) 0.21827(10) 0.0465(4) Uani 1 1 d . . .
F8 F -0.2870(3) 0.76407(12) 0.18574(9) 0.0514(5) Uani 1 1 d . . .
F9 F 0.1397(3) 0.83456(12) 0.26223(10) 0.0462(4) Uani 1 1 d . . .
F10 F 0.3176(2) 0.74662(11) 0.37322(9) 0.0345(3) Uani 1 1 d . . .
F11 F 0.1185(2) 0.17181(10) 0.49992(9) 0.0339(3) Uani 1 1 d . . .
F12 F 0.2353(3) -0.02722(11) 0.44351(9) 0.0411(4) Uani 1 1 d . . .
F13 F 0.6206(3) -0.07006(11) 0.35625(10) 0.0483(4) Uani 1 1 d . . .
F14 F 0.8780(3) 0.08643(13) 0.32375(10) 0.0488(4) Uani 1 1 d . . .
F15 F 0.7610(3) 0.28692(12) 0.38201(10) 0.0414(4) Uani 1 1 d . . .
O1 O 0.1515(3) 0.27113(13) 0.19044(10) 0.0389(5) Uani 1 1 d . . .
O2 O 0.0769(3) 0.59163(11) 0.41202(10) 0.0275(4) Uani 1 1 d . . .
O3 O 0.3794(3) 0.33530(11) 0.47641(10) 0.0263(4) Uani 1 1 d . . .
N1 N 0.2689(3) 0.30091(14) 0.33042(12) 0.0258(4) Uani 1 1 d . . .
N2 N 0.1052(3) 0.43478(14) 0.29530(11) 0.0239(4) Uani 1 1 d . . .
N3 N 0.2281(3) 0.46515(14) 0.44589(12) 0.0238(4) Uani 1 1 d . . .
C1 C 0.1748(4) 0.34005(18) 0.27540(14) 0.0259(5) Uani 1 1 d . . .
C2 C 0.1384(4) 0.49186(17) 0.38188(14) 0.0225(5) Uani 1 1 d . . .
C3 C 0.2877(4) 0.36847(17) 0.41379(14) 0.0220(5) Uani 1 1 d . . .
C4 C 0.0719(4) 0.30304(18) 0.12336(14) 0.0297(6) Uani 1 1 d . . .
C5 C -0.1450(4) 0.26605(19) 0.08526(15) 0.0295(6) Uani 1 1 d . . .
C6 C -0.2154(4) 0.2847(2) 0.01064(15) 0.0328(6) Uani 1 1 d . . .
C7 C -0.0721(5) 0.3428(2) -0.02392(15) 0.0340(6) Uani 1 1 d . . .
C8 C 0.1441(5) 0.3805(2) 0.01420(16) 0.0350(6) Uani 1 1 d . . .
C9 C 0.2162(4) 0.3599(2) 0.08772(16) 0.0331(6) Uani 1 1 d . . .
C10 C -0.0158(4) 0.62866(17) 0.35010(14) 0.0239(5) Uani 1 1 d . . .
C11 C -0.2340(4) 0.59317(18) 0.31091(15) 0.0276(5) Uani 1 1 d . . .
C12 C -0.3241(4) 0.63917(19) 0.25583(15) 0.0326(6) Uani 1 1 d . . .
C13 C -0.1994(5) 0.7204(2) 0.24031(15) 0.0344(6) Uani 1 1 d . . .
C14 C 0.0171(4) 0.75630(18) 0.27896(15) 0.0298(6) Uani 1 1 d . . .
C15 C 0.1072(4) 0.71021(18) 0.33384(14) 0.0256(5) Uani 1 1 d . . .
C16 C 0.4410(4) 0.23292(17) 0.44383(14) 0.0239(5) Uani 1 1 d . . .
C17 C 0.3086(4) 0.15189(18) 0.45746(14) 0.0248(5) Uani 1 1 d . . .
C18 C 0.3658(4) 0.05000(18) 0.42786(15) 0.0283(6) Uani 1 1 d . . .
C19 C 0.5583(4) 0.02841(19) 0.38358(15) 0.0330(6) Uani 1 1 d . . .
C20 C 0.6912(4) 0.1081(2) 0.36800(15) 0.0323(6) Uani 1 1 d . . .
C21 C 0.6341(4) 0.21023(18) 0.39850(15) 0.0272(5) Uani 1 1 d . . .
C30 C 0.2930(6) 0.0197(2) 0.15705(19) 0.0518(8) Uani 1 1 d . . .
H34A H 0.2479 0.0756 0.2095 0.078 Uiso 1 1 calc R . .
H34B H 0.4506 0.0383 0.1472 0.078 Uiso 1 1 calc R . .
H34C H 0.2786 -0.0478 0.1668 0.078 Uiso 1 1 calc R . .
C31 C 0.1410(5) 0.0086(2) 0.07589(18) 0.0414(7) Uani 1 1 d . . .
C32 C 0.2153(5) 0.0488(2) 0.01390(19) 0.0439(7) Uani 1 1 d . . .
H31 H 0.3655 0.0835 0.0219 0.053 Uiso 1 1 calc R . .
C33 C -0.0771(5) -0.0407(2) 0.0615(2) 0.0482(7) Uani 1 1 d . . .
H32 H -0.1357 -0.0699 0.1029 0.058 Uiso 1 1 calc R . .

loop_
_atom_site_aniso_label
_atom_site_aniso_U_11
_atom_site_aniso_U_22
_atom_site_aniso_U_33
_atom_site_aniso_U_23
_atom_site_aniso_U_13
_atom_site_aniso_U_12
F1 0.0489(10) 0.0444(9) 0.0454(9) 0.0193(7) 0.0080(7) -0.0008(8)
F2 0.0310(9) 0.0637(10) 0.0405(8) 0.0089(8) -0.0086(7) 0.0080(8)
F3 0.0746(13) 0.0659(11) 0.0281(8) 0.0219(7) 0.0056(7) 0.0312(10)
F4 0.0621(12) 0.0482(10) 0.0579(10) 0.0197(8) 0.0249(9) 0.0024(9)
F5 0.0292(9) 0.0509(9) 0.0544(10) -0.0015(8) -0.0059(7) 0.0031(8)
F6 0.0341(9) 0.0386(8) 0.0434(8) 0.0153(7) 0.0053(7) -0.0071(7)
F7 0.0297(9) 0.0530(9) 0.0469(9) 0.0058(7) -0.0084(7) 0.0100(7)
F8 0.0744(13) 0.0486(9) 0.0366(8) 0.0190(7) -0.0099(8) 0.0229(9)
F9 0.0678(12) 0.0354(8) 0.0400(8) 0.0225(7) 0.0010(8) -0.0050(8)
F10 0.0310(8) 0.0342(7) 0.0358(8) 0.0120(6) -0.0024(6) -0.0025(6)
F11 0.0324(9) 0.0331(8) 0.0380(8) 0.0131(6) 0.0135(6) 0.0073(6)
F12 0.0534(11) 0.0273(8) 0.0454(8) 0.0172(7) 0.0075(7) 0.0014(7)
F13 0.0559(11) 0.0321(8) 0.0545(9) 0.0084(7) 0.0044(8) 0.0226(8)
F14 0.0292(9) 0.0610(10) 0.0513(9) 0.0110(8) 0.0127(7) 0.0166(8)
F15 0.0318(9) 0.0427(9) 0.0481(9) 0.0169(7) 0.0077(7) -0.0055(7)
O1 0.0592(13) 0.0303(9) 0.0241(9) 0.0033(7) -0.0081(8) 0.0197(9)
O2 0.0394(10) 0.0205(8) 0.0231(8) 0.0076(6) 0.0003(7) 0.0078(7)
O3 0.0332(10) 0.0214(8) 0.0250(8) 0.0092(6) -0.0008(7) 0.0048(7)
N1 0.0268(11) 0.0256(10) 0.0246(10) 0.0088(8) -0.0022(8) 0.0045(9)
N2 0.0246(11) 0.0217(9) 0.0253(10) 0.0079(8) 0.0025(8) 0.0043(8)
N3 0.0247(11) 0.0209(9) 0.0260(9) 0.0091(8) 0.0013(8) 0.0013(8)
C1 0.0242(13) 0.0265(12) 0.0241(11) 0.0058(10) 0.0010(9) 0.0032(10)
C2 0.0199(12) 0.0197(11) 0.0269(11) 0.0077(9) 0.0028(9) 0.0004(9)
C3 0.0190(12) 0.0221(11) 0.0257(11) 0.0105(9) -0.0001(9) 0.0000(9)
C4 0.0379(15) 0.0281(12) 0.0199(11) 0.0027(9) -0.0046(10) 0.0140(11)
C5 0.0292(14) 0.0288(12) 0.0275(12) 0.0061(10) 0.0054(10) 0.0041(11)
C6 0.0255(14) 0.0387(14) 0.0277(12) 0.0034(11) -0.0029(10) 0.0094(12)
C7 0.0409(17) 0.0401(14) 0.0237(12) 0.0119(11) 0.0030(11) 0.0166(13)
C8 0.0390(17) 0.0314(13) 0.0357(14) 0.0116(11) 0.0157(12) 0.0071(12)
C9 0.0271(15) 0.0320(13) 0.0309(13) -0.0008(11) -0.0002(11) 0.0092(11)
C10 0.0284(13) 0.0212(11) 0.0227(11) 0.0072(9) 0.0055(9) 0.0079(10)
C11 0.0263(14) 0.0258(12) 0.0286(12) 0.0070(10) 0.0066(10) 0.0031(11)
C12 0.0272(14) 0.0334(13) 0.0300(12) 0.0017(11) -0.0025(10) 0.0087(11)
C13 0.0480(17) 0.0334(13) 0.0225(12) 0.0083(10) -0.0019(11) 0.0170(13)
C14 0.0429(16) 0.0229(11) 0.0259(12) 0.0107(10) 0.0063(11) 0.0055(11)
C15 0.0259(14) 0.0243(11) 0.0242(11) 0.0057(9) 0.0018(9) 0.0035(10)
C16 0.0252(13) 0.0237(11) 0.0214(11) 0.0063(9) -0.0021(9) 0.0045(10)
C17 0.0233(13) 0.0285(12) 0.0231(11) 0.0092(9) 0.0018(9) 0.0064(10)
C18 0.0319(15) 0.0259(12) 0.0294(12) 0.0135(10) 0.0001(10) 0.0014(11)
C19 0.0381(16) 0.0267(13) 0.0313(13) 0.0047(10) -0.0022(11) 0.0141(12)
C20 0.0225(14) 0.0416(14) 0.0302(12) 0.0080(11) 0.0033(10) 0.0101(12)
C21 0.0203(13) 0.0297(12) 0.0313(12) 0.0120(10) -0.0002(10) -0.0013(11)
C30 0.058(2) 0.0461(17) 0.0508(17) 0.0155(14) 0.0031(15) 0.0138(15)
C31 0.0429(18) 0.0286(13) 0.0487(16) 0.0080(12) 0.0087(13) 0.0076(13)
C32 0.0344(17) 0.0364(15) 0.0526(17) 0.0064(13) 0.0016(13) 0.0042(13)
C33 0.049(2) 0.0383(15) 0.0541(18) 0.0119(13) 0.0117(14) 0.0079(14)

loop_
_atom_type_symbol
_atom_type_description
_atom_type_scat_dispersion_real
_atom_type_scat_dispersion_imag
_atom_type_scat_source
C C 0.0033 0.0016 'International Tables Vol C Tables 4.2.6.8 and 6.1.1.4'
H H 0.0000 0.0000 'International Tables Vol C Tables 4.2.6.8 and 6.1.1.4'
F F 0.0171 0.0103 'International Tables Vol C Tables 4.2.6.8 and 6.1.1.4'
N N 0.0061 0.0033 'International Tables Vol C Tables 4.2.6.8 and 6.1.1.4'
O O 0.0106 0.0060 'International Tables Vol C Tables 4.2.6.8 and 6.1.1.4'

loop_
_geom_angle_atom_site_label_1
_geom_angle_atom_site_label_2
_geom_angle_atom_site_label_3
_geom_angle
_geom_angle_site_symmetry_1
_geom_angle_site_symmetry_3
_geom_angle_publ_flag
C1 O1 C4 119.69(17) . . ?
C2 O2 C10 118.04(16) . . ?
C3 O3 C16 115.17(16) . . ?
C1 N1 C3 112.09(18) . . ?
C1 N2 C2 111.82(18) . . ?
C3 N3 C2 111.26(18) . . ?
N1 C1 N2 127.7(2) . . ?
N1 C1 O1 112.55(19) . . ?
N2 C1 O1 119.77(19) . . ?
N3 C2 N2 128.45(19) . . ?
N3 C2 O2 113.18(18) . . ?
N2 C2 O2 118.37(18) . . ?
N3 C3 N1 128.70(19) . . ?
N3 C3 O3 114.38(18) . . ?
N1 C3 O3 116.91(18) . . ?
C9 C4 C5 119.9(2) . . ?
C9 C4 O1 120.3(2) . . ?
C5 C4 O1 119.3(2) . . ?
F1 C5 C4 120.0(2) . . ?
F1 C5 C6 120.1(2) . . ?
C4 C5 C6 119.9(2) . . ?
F2 C6 C7 120.1(2) . . ?
F2 C6 C5 119.9(2) . . ?
C7 C6 C5 120.0(2) . . ?
F3 C7 C6 119.6(2) . . ?
F3 C7 C8 120.1(3) . . ?
C6 C7 C8 120.3(2) . . ?
F4 C8 C7 119.4(2) . . ?
F4 C8 C9 120.9(2) . . ?
C7 C8 C9 119.7(2) . . ?
F5 C9 C4 119.7(2) . . ?
F5 C9 C8 120.1(3) . . ?
C4 C9 C8 120.2(2) . . ?
C15 C10 C11 119.2(2) . . ?
C15 C10 O2 118.2(2) . . ?
C11 C10 O2 122.3(2) . . ?
F6 C11 C12 120.2(2) . . ?
F6 C11 C10 120.0(2) . . ?
C12 C11 C10 119.9(2) . . ?
F7 C12 C13 119.7(2) . . ?
F7 C12 C11 120.0(2) . . ?
C13 C12 C11 120.2(2) . . ?
F8 C13 C12 120.0(2) . . ?
F8 C13 C14 119.6(2) . . ?
C12 C13 C14 120.4(2) . . ?
F9 C14 C15 120.5(2) . . ?
F9 C14 C13 120.1(2) . . ?
C15 C14 C13 119.4(2) . . ?
F10 C15 C10 119.51(19) . . ?
F10 C15 C14 119.5(2) . . ?
C10 C15 C14 121.0(2) . . ?
C17 C16 C21 118.8(2) . . ?
C17 C16 O3 119.5(2) . . ?
C21 C16 O3 121.7(2) . . ?
F11 C17 C16 119.72(19) . . ?
F11 C17 C18 118.9(2) . . ?
C16 C17 C18 121.4(2) . . ?
F12 C18 C19 120.5(2) . . ?
F12 C18 C17 120.1(2) . . ?
C19 C18 C17 119.4(2) . . ?
F13 C19 C18 120.4(2) . . ?
F13 C19 C20 119.6(2) . . ?
C18 C19 C20 120.0(2) . . ?
F14 C20 C19 119.9(2) . . ?
F14 C20 C21 119.9(2) . . ?
C19 C20 C21 120.2(2) . . ?
F15 C21 C20 120.1(2) . . ?
F15 C21 C16 119.7(2) . . ?
C20 C21 C16 120.1(2) . . ?
C31 C30 H34A 109.5 . . ?
C31 C30 H34B 109.5 . . ?
H34A C30 H34B 109.5 . . ?
C31 C30 H34C 109.5 . . ?
H34A C30 H34C 109.5 . . ?
H34B C30 H34C 109.5 . . ?
C32 C31 C33 116.7(3) . . ?
C32 C31 C30 121.2(3) . . ?
C33 C31 C30 122.1(3) . . ?
C31 C32 C33 122.4(3) . 2 ?
C31 C32 H31 118.8 . . ?
C33 C32 H31 118.8 2 . ?
C31 C33 C32 121.0(3) . 2 ?
C31 C33 H32 119.5 . . ?
C32 C33 H32 119.5 2 . ?

loop_
_geom_bond_atom_site_label_1
_geom_bond_atom_site_label_2
_geom_bond_distance
_geom_bond_site_symmetry_2
_geom_bond_publ_flag
F1 C5 1.336(3) . ?
F2 C6 1.346(3) . ?
F3 C7 1.345(3) . ?
F4 C8 1.343(3) . ?
F5 C9 1.339(3) . ?
F6 C11 1.335(3) . ?
F7 C12 1.344(3) . ?
F8 C13 1.344(3) . ?
F9 C14 1.342(3) . ?
F10 C15 1.347(3) . ?
F11 C17 1.343(3) . ?
F12 C18 1.344(3) . ?
F13 C19 1.345(3) . ?
F14 C20 1.342(3) . ?
F15 C21 1.335(3) . ?
O1 C1 1.346(3) . ?
O1 C4 1.388(3) . ?
O2 C2 1.359(2) . ?
O2 C10 1.391(2) . ?
O3 C3 1.364(2) . ?
O3 C16 1.392(3) . ?
N1 C1 1.323(3) . ?
N1 C3 1.321(3) . ?
N2 C1 1.324(3) . ?
N2 C2 1.327(3) . ?
N3 C3 1.318(3) . ?
N3 C2 1.324(3) . ?
C4 C9 1.372(4) . ?
C4 C5 1.376(3) . ?
C5 C6 1.376(3) . ?
C6 C7 1.369(4) . ?
C7 C8 1.374(4) . ?
C8 C9 1.377(3) . ?
C10 C15 1.375(3) . ?
C10 C11 1.386(3) . ?
C11 C12 1.379(3) . ?
C12 C13 1.370(4) . ?
C13 C14 1.375(4) . ?
C14 C15 1.378(3) . ?
C16 C17 1.376(3) . ?
C16 C21 1.384(3) . ?
C17 C18 1.375(3) . ?
C18 C19 1.372(4) . ?
C19 C20 1.378(4) . ?
C20 C21 1.378(3) . ?
C30 C31 1.519(4) . ?
C30 H34A 0.9800 . ?
C30 H34B 0.9800 . ?
C30 H34C 0.9800 . ?
C31 C32 1.365(4) . ?
C31 C33 1.373(4) . ?
C32 C33 1.409(4) 2 ?
C32 H31 0.9500 . ?
C33 C32 1.409(4) 2 ?
C33 H32 0.9500 . ?

loop_
_geom_torsion_atom_site_label_1
_geom_torsion_atom_site_label_2
_geom_torsion_atom_site_label_3
_geom_torsion_atom_site_label_4
_geom_torsion
_geom_torsion_site_symmetry_1
_geom_torsion_site_symmetry_2
_geom_torsion_site_symmetry_3
_geom_torsion_site_symmetry_4
_geom_torsion_publ_flag
C3 N1 C1 N2 0.7(4) . . . . ?
C3 N1 C1 O1 -179.0(2) . . . . ?
C2 N2 C1 N1 -0.5(4) . . . . ?
C2 N2 C1 O1 179.3(2) . . . . ?
C4 O1 C1 N1 -175.0(2) . . . . ?
C4 O1 C1 N2 5.3(3) . . . . ?
C3 N3 C2 N2 0.1(3) . . . . ?
C3 N3 C2 O2 -179.3(2) . . . . ?
C1 N2 C2 N3 0.0(3) . . . . ?
C1 N2 C2 O2 179.4(2) . . . . ?
C10 O2 C2 N3 178.9(2) . . . . ?
C10 O2 C2 N2 -0.6(3) . . . . ?
C2 N3 C3 N1 0.2(3) . . . . ?
C2 N3 C3 O3 -179.3(2) . . . . ?
C1 N1 C3 N3 -0.6(3) . . . . ?
C1 N1 C3 O3 178.9(2) . . . . ?
C16 O3 C3 N3 179.3(2) . . . . ?
C16 O3 C3 N1 -0.3(3) . . . . ?
C1 O1 C4 C9 81.6(3) . . . . ?
C1 O1 C4 C5 -106.5(3) . . . . ?
C9 C4 C5 F1 179.8(2) . . . . ?
O1 C4 C5 F1 7.8(3) . . . . ?
C9 C4 C5 C6 1.1(3) . . . . ?
O1 C4 C5 C6 -170.9(2) . . . . ?
F1 C5 C6 F2 -1.0(3) . . . . ?
C4 C5 C6 F2 177.8(2) . . . . ?
F1 C5 C6 C7 179.2(2) . . . . ?
C4 C5 C6 C7 -2.1(3) . . . . ?
F2 C6 C7 F3 1.0(3) . . . . ?
C5 C6 C7 F3 -179.2(2) . . . . ?
F2 C6 C7 C8 -178.2(2) . . . . ?
C5 C6 C7 C8 1.6(3) . . . . ?
F3 C7 C8 F4 -0.4(3) . . . . ?
C6 C7 C8 F4 178.7(2) . . . . ?
F3 C7 C8 C9 -179.4(2) . . . . ?
C6 C7 C8 C9 -0.2(4) . . . . ?
C5 C4 C9 F5 -178.7(2) . . . . ?
O1 C4 C9 F5 -6.8(3) . . . . ?
C5 C4 C9 C8 0.4(3) . . . . ?
O1 C4 C9 C8 172.2(2) . . . . ?
F4 C8 C9 F5 -0.7(3) . . . . ?
C7 C8 C9 F5 178.3(2) . . . . ?
F4 C8 C9 C4 -179.7(2) . . . . ?
C7 C8 C9 C4 -0.8(4) . . . . ?
C2 O2 C10 C15 -112.3(2) . . . . ?
C2 O2 C10 C11 73.7(3) . . . . ?
C15 C10 C11 F6 -179.50(19) . . . . ?
O2 C10 C11 F6 -5.6(3) . . . . ?
C15 C10 C11 C12 0.5(3) . . . . ?
O2 C10 C11 C12 174.42(19) . . . . ?
F6 C11 C12 F7 0.5(3) . . . . ?
C10 C11 C12 F7 -179.5(2) . . . . ?
F6 C11 C12 C13 179.5(2) . . . . ?
C10 C11 C12 C13 -0.6(3) . . . . ?
F7 C12 C13 F8 -1.9(3) . . . . ?
C11 C12 C13 F8 179.2(2) . . . . ?
F7 C12 C13 C14 179.4(2) . . . . ?
C11 C12 C13 C14 0.5(3) . . . . ?
F8 C13 C14 F9 0.1(3) . . . . ?
C12 C13 C14 F9 178.8(2) . . . . ?
F8 C13 C14 C15 -179.1(2) . . . . ?
C12 C13 C14 C15 -0.3(3) . . . . ?
C11 C10 C15 F10 178.59(19) . . . . ?
O2 C10 C15 F10 4.4(3) . . . . ?
C11 C10 C15 C14 -0.4(3) . . . . ?
O2 C10 C15 C14 -174.55(19) . . . . ?
F9 C14 C15 F10 2.2(3) . . . . ?
C13 C14 C15 F10 -178.7(2) . . . . ?
F9 C14 C15 C10 -178.8(2) . . . . ?
C13 C14 C15 C10 0.3(3) . . . . ?
C3 O3 C16 C17 -104.7(2) . . . . ?
C3 O3 C16 C21 75.9(3) . . . . ?
C21 C16 C17 F11 -178.87(18) . . . . ?
O3 C16 C17 F11 1.7(3) . . . . ?
C21 C16 C17 C18 0.6(3) . . . . ?
O3 C16 C17 C18 -178.74(19) . . . . ?
F11 C17 C18 F12 -1.7(3) . . . . ?
C16 C17 C18 F12 178.83(19) . . . . ?
F11 C17 C18 C19 179.33(19) . . . . ?
C16 C17 C18 C19 -0.2(3) . . . . ?
F12 C18 C19 F13 -0.9(3) . . . . ?
C17 C18 C19 F13 178.2(2) . . . . ?
F12 C18 C19 C20 -179.9(2) . . . . ?
C17 C18 C19 C20 -0.9(3) . . . . ?
F13 C19 C20 F14 1.7(3) . . . . ?
C18 C19 C20 F14 -179.2(2) . . . . ?
F13 C19 C20 C21 -177.6(2) . . . . ?
C18 C19 C20 C21 1.5(3) . . . . ?
F14 C20 C21 F15 1.8(3) . . . . ?
C19 C20 C21 F15 -178.9(2) . . . . ?
F14 C20 C21 C16 179.71(19) . . . . ?
C19 C20 C21 C16 -1.0(3) . . . . ?
C17 C16 C21 F15 177.82(19) . . . . ?
O3 C16 C21 F15 -2.8(3) . . . . ?
C17 C16 C21 C20 -0.1(3) . . . . ?
O3 C16 C21 C20 179.32(19) . . . . ?
C33 C31 C32 C33 0.0(4) . . . 2 ?
C30 C31 C32 C33 -179.3(2) . . . 2 ?
C32 C31 C33 C32 0.0(4) . . . 2 ?
C30 C31 C33 C32 179.3(2) . . . 2 ?
